data_7702885
loop_
_publ_author_name
'Morin, Tyler J.'
'Wanniarachchi, Sarath'
'Gwengo, Chengeto'
'Makura, Vitales'
'Tatlock, Heidi M.'
'Lindeman, Sergey V.'
'Bennett, Brian'
'Long, Gary J.'
'Grandjean, Fernande'
'Gardinier, James R.'

_publ_section_title
;
 Pyrazolyl methyls prescribe the electronic properties of iron(II)
 tetra(pyrazolyl)lutidine chloride complexes.
;
_journal_issue 31
_journal_name_full 'Dalton transactions (Cambridge, England : 2003)'
_journal_page_first 8024
_journal_page_last 8034
_journal_paper_doi 10.1039/c1dt10712g
_journal_volume 40
_journal_year 2011
_chemical_formula_moiety 'C23 H25 Cl Fe N9, Cl, C H4 O, 0.348(C4 H10 O)'
_chemical_formula_sum 'C25.39 H32.48 Cl2 Fe N9 O1.35'
_chemical_formula_weight 612.10
_space_group_crystal_system monoclinic
_space_group_IT_number 14
_space_group_name_Hall '-P 2yn'
_space_group_name_H-M_alt 'P 1 21/n 1'
_atom_sites_solution_hydrogens difmap
_atom_sites_solution_primary direct
_atom_sites_solution_secondary difmap
_audit_creation_date 2011-05-12
_audit_creation_method
;
Olex2 1.1
(compiled 2011.02.15 svn.r1672, GUI svn.r3494)
;
_cell_angle_alpha 90.00
_cell_angle_beta 106.2600(10)
_cell_angle_gamma 90.00
_cell_formula_units_Z 4
_cell_length_a 12.9870(2)
_cell_length_b 16.2105(2)
_cell_length_c 14.3844(2)
_cell_measurement_reflns_used 7705
_cell_measurement_temperature 100(2)
_cell_measurement_theta_max 67
_cell_measurement_theta_min 4
_cell_volume 2907.16(7)
_computing_cell_refinement 'SAINT v7.23A (Bruker, 2005)'
_computing_data_collection 'APEX2 v2.1-4 (Bruker, 2007)'
_computing_data_reduction 'SADABS-2004/1 (Bruker, 2005)'
_computing_molecular_graphics
;
O. V. Dolomanov, L. J. Bourhis, R. J. Gildea, J. A. K. Howard and H. Puschmann,
OLEX2: a complete structure solution, refinement and analysis program.
J. Appl. Cryst. (2009). 42, 339-341.
;
_computing_publication_material
;
O. V. Dolomanov, L. J. Bourhis, R. J. Gildea, J. A. K. Howard and H. Puschmann,
OLEX2: a complete structure solution, refinement and analysis program.
J. Appl. Cryst. (2009). 42, 339-341.
;
_computing_structure_refinement 'SHELXL-97 v.97-2 (Sheldrick, 1993-1997)'
_computing_structure_solution 'XS/SHELXTL v6.12 (Bruker, 2001)'
_diffrn_ambient_temperature 100(2)
_diffrn_measured_fraction_theta_full 0.987
_diffrn_measured_fraction_theta_max 0.987
_diffrn_measurement_device_type 'Bruker APEX2 CCD detector'
_diffrn_measurement_method '\w scans'
_diffrn_radiation_monochromator graphite
_diffrn_radiation_type CuK\a
_diffrn_radiation_wavelength 1.54178
_diffrn_reflns_av_R_equivalents 0.0316
_diffrn_reflns_av_unetI/netI 0.0243
_diffrn_reflns_limit_h_max 14
_diffrn_reflns_limit_h_min -15
_diffrn_reflns_limit_k_max 19
_diffrn_reflns_limit_k_min 0
_diffrn_reflns_limit_l_max 17
_diffrn_reflns_limit_l_min 0
_diffrn_reflns_number 24110
_diffrn_reflns_theta_full 67.69
_diffrn_reflns_theta_max 67.69
_diffrn_reflns_theta_min 4.06
_diffrn_source 'fine-focus sealed tube'
_exptl_absorpt_coefficient_mu 6.157
_exptl_absorpt_correction_T_max 0.6072
_exptl_absorpt_correction_T_min 0.3875
_exptl_absorpt_correction_type numerical
_exptl_absorpt_process_details
;
Numerical (based on real shape of the crystal) absorption
correction followed by:
SADABS. Program for empirical absorption correction of
area-detector data. University of Goetingen. Germany.
Sheldrick, G. M. 1996
;
_exptl_crystal_colour orange
_exptl_crystal_density_diffrn 1.399
_exptl_crystal_density_method 'not measured'
_exptl_crystal_description block
_exptl_crystal_F_000 1274
_exptl_crystal_size_max 0.19
_exptl_crystal_size_mid 0.11
_exptl_crystal_size_min 0.09
_refine_diff_density_max 0.400
_refine_diff_density_min -0.297
_refine_diff_density_rms 0.052
_refine_ls_extinction_method none
_refine_ls_goodness_of_fit_ref 1.006
_refine_ls_hydrogen_treatment mixed
_refine_ls_matrix_type full
_refine_ls_number_parameters 364
_refine_ls_number_reflns 5191
_refine_ls_number_restraints 0
_refine_ls_restrained_S_all 1.006
_refine_ls_R_factor_all 0.0406
_refine_ls_R_factor_gt 0.0349
_refine_ls_shift/su_max 0.001
_refine_ls_shift/su_mean 0.000
_refine_ls_structure_factor_coef Fsqd
_refine_ls_weighting_details 'calc w=1/[\s^2^(Fo^2^)+(0.0540P)^2^+1.3256P] where P=(Fo^2^+2Fc^2^)/3'
_refine_ls_weighting_scheme calc
_refine_ls_wR_factor_gt 0.0869
_refine_ls_wR_factor_ref 0.0891
_reflns_number_gt 4562
_reflns_number_total 5191
_reflns_threshold_expression >2sigma(I)
_cod_data_source_file c1dt10712g.txt
_cod_data_source_block 2xMeOHxEt2O_gard8ta
_cod_database_code 7702885

loop_
_space_group_symop_id
_space_group_symop_operation_xyz
1 'x, y, z'
2 '-x+1/2, y+1/2, -z+1/2'
3 '-x, -y, -z'
4 'x-1/2, -y-1/2, z-1/2'

loop_
_atom_site_label
_atom_site_type_symbol
_atom_site_fract_x
_atom_site_fract_y
_atom_site_fract_z
_atom_site_U_iso_or_equiv
_atom_site_adp_type
_atom_site_occupancy
_atom_site_symmetry_multiplicity
_atom_site_calc_flag
_atom_site_refinement_flags
_atom_site_disorder_assembly
_atom_site_disorder_group
Fe1 Fe 0.78407(2) 0.65554(2) 0.12692(2) 0.01765(10) Uani 1 1 d . . .
Cl1 Cl 0.89448(4) 0.74634(3) 0.23515(4) 0.02630(13) Uani 1 1 d . . .
N9 N 0.68003(14) 0.56741(11) 0.01774(13) 0.0208(4) Uani 1 1 d . . .
N11 N 0.90534(14) 0.56586(11) 0.11915(13) 0.0220(4) Uani 1 1 d . . .
N12 N 0.88289(14) 0.48386(11) 0.11940(14) 0.0231(4) Uani 1 1 d . . .
N21 N 0.74383(14) 0.56566(11) 0.22443(13) 0.0226(4) Uani 1 1 d . . .
N22 N 0.75201(14) 0.48389(11) 0.20708(13) 0.0232(4) Uani 1 1 d . . .
N31 N 0.62997(14) 0.71837(11) 0.10050(12) 0.0208(4) Uani 1 1 d . . .
N32 N 0.56669(14) 0.72663(11) 0.00796(13) 0.0221(4) Uani 1 1 d . . .
N41 N 0.79004(14) 0.71551(11) -0.00671(12) 0.0219(4) Uani 1 1 d . . .
N42 N 0.69795(14) 0.72467(12) -0.08011(13) 0.0230(4) Uani 1 1 d . . .
C1 C 0.77661(17) 0.45620(14) 0.11950(16) 0.0239(5) Uani 1 1 d . . .
H1 H 0.7764 0.3945 0.1193 0.029 Uiso 1 1 calc R . .
C2 C 0.69182(17) 0.48556(14) 0.02992(16) 0.0229(5) Uani 1 1 d . . .
C3 C 0.62997(17) 0.42932(15) -0.03538(17) 0.0263(5) Uani 1 1 d . . .
H3 H 0.6402 0.3716 -0.0254 0.032 Uiso 1 1 calc R . .
C4 C 0.55312(18) 0.45968(16) -0.11540(17) 0.0300(5) Uani 1 1 d . . .
H4 H 0.5087 0.4228 -0.1606 0.036 Uiso 1 1 calc R . .
C5 C 0.54140(17) 0.54406(15) -0.12913(16) 0.0266(5) Uani 1 1 d . . .
H5 H 0.4898 0.5659 -0.1841 0.032 Uiso 1 1 calc R . .
C6 C 0.60670(16) 0.59607(14) -0.06084(15) 0.0226(5) Uani 1 1 d . . .
C7 C 0.59825(17) 0.68905(14) -0.07180(15) 0.0231(5) Uani 1 1 d . . .
H7 H 0.5411 0.7015 -0.1330 0.028 Uiso 1 1 calc R . .
C11 C 1.01040(17) 0.56959(14) 0.12857(15) 0.0230(5) Uani 1 1 d . . .
H11 H 1.0493 0.6195 0.1300 0.028 Uiso 1 1 calc R . .
C12 C 1.05629(17) 0.49064(14) 0.13604(15) 0.0227(5) Uani 1 1 d . . .
C13 C 0.97255(17) 0.43743(14) 0.12947(15) 0.0228(5) Uani 1 1 d . . .
H13 H 0.9764 0.3789 0.1316 0.027 Uiso 1 1 calc R . .
C14 C 1.17177(18) 0.46932(16) 0.15027(19) 0.0324(5) Uani 1 1 d . . .
H14a H 1.1770 0.4221 0.1093 0.049 Uiso 1 1 calc R . .
H14b H 1.2049 0.4552 0.2183 0.049 Uiso 1 1 calc R . .
H14c H 1.2091 0.5167 0.1325 0.049 Uiso 1 1 calc R . .
C21 C 0.71639(19) 0.56937(15) 0.30661(17) 0.0291(5) Uani 1 1 d . . .
H21 H 0.7057 0.6192 0.3374 0.035 Uiso 1 1 calc R . .
C22 C 0.7053(2) 0.49024(16) 0.34216(19) 0.0379(6) Uani 1 1 d . . .
C23 C 0.73040(19) 0.43727(15) 0.27740(17) 0.0306(5) Uani 1 1 d . . .
H23 H 0.7323 0.3788 0.2812 0.037 Uiso 1 1 calc R . .
C24 C 0.6732(4) 0.4689(2) 0.4316(3) 0.0716(12) Uani 1 1 d . . .
H24a H 0.6694 0.4088 0.4373 0.107 Uiso 1 1 calc R . .
H24b H 0.6028 0.4930 0.4274 0.107 Uiso 1 1 calc R . .
H24c H 0.7264 0.4910 0.4886 0.107 Uiso 1 1 calc R . .
C31 C 0.57639(17) 0.75631(13) 0.15472(16) 0.0220(5) Uani 1 1 d . . .
H31 H 0.6015 0.7611 0.2232 0.026 Uiso 1 1 calc R . .
C32 C 0.47838(17) 0.78823(14) 0.09838(16) 0.0249(5) Uani 1 1 d . . .
C33 C 0.47524(17) 0.76776(13) 0.00481(16) 0.0235(5) Uani 1 1 d . . .
H33 H 0.4190 0.7803 -0.0517 0.028 Uiso 1 1 calc R . .
C34 C 0.3951(2) 0.83450(17) 0.13128(19) 0.0364(6) Uani 1 1 d . . .
H34a H 0.3315 0.8427 0.0763 0.055 Uiso 1 1 calc R . .
H34b H 0.4240 0.8882 0.1573 0.055 Uiso 1 1 calc R . .
H34c H 0.3754 0.8028 0.1818 0.055 Uiso 1 1 calc R . .
C41 C 0.86499(18) 0.75330(14) -0.03745(16) 0.0247(5) Uani 1 1 d . . .
H41 H 0.9381 0.7571 -0.0009 0.030 Uiso 1 1 calc R . .
C42 C 0.82349(19) 0.78710(15) -0.13039(17) 0.0282(5) Uani 1 1 d . . .
C43 C 0.71612(19) 0.76710(15) -0.15530(16) 0.0280(5) Uani 1 1 d . . .
H43 H 0.6642 0.7806 -0.2144 0.034 Uiso 1 1 calc R . .
C44 C 0.8821(2) 0.83637(17) -0.1879(2) 0.0397(6) Uani 1 1 d . . .
H44a H 0.8438 0.8327 -0.2569 0.060 Uiso 1 1 calc R . .
H44b H 0.9549 0.8144 -0.1770 0.060 Uiso 1 1 calc R . .
H44c H 0.8860 0.8942 -0.1673 0.060 Uiso 1 1 calc R . .
Cl2 Cl 0.81907(4) 0.25556(3) 0.07796(4) 0.02608(13) Uani 1 1 d . . .
O1S O 0.87745(14) 0.24224(11) -0.11345(13) 0.0342(4) Uani 1 1 d . . .
H1S H 0.857(3) 0.2516(19) -0.063(2) 0.050(9) Uiso 1 1 d . . .
C1S C 0.8922(2) 0.15684(17) -0.1246(2) 0.0395(6) Uani 1 1 d . . .
H1Sa H 0.9452 0.1485 -0.1606 0.059 Uiso 1 1 calc R . .
H1Sb H 0.8239 0.1318 -0.1603 0.059 Uiso 1 1 calc R . .
H1Sc H 0.9178 0.1310 -0.0607 0.059 Uiso 1 1 calc R . .
O2S O 0.4703(4) 0.9938(4) 0.0060(5) 0.0511(17) Uiso 0.348(3) 1 d P A -1
C2S C 0.5074(6) 1.0325(5) 0.0987(5) 0.0302(16) Uiso 0.348(3) 1 d P A -1
H2Sa H 0.5655 1.0720 0.0985 0.036 Uiso 0.348(3) 1 calc PR A -1
H2Sb H 0.5364 0.9904 0.1490 0.036 Uiso 0.348(3) 1 calc PR A -1
C3S C 0.4195(8) 1.0752(6) 0.1196(7) 0.050(2) Uiso 0.348(3) 1 d P A -1
H3Sa H 0.4447 1.1024 0.1828 0.075 Uiso 0.348(3) 1 calc PR A -1
H3Sb H 0.3629 1.0356 0.1210 0.075 Uiso 0.348(3) 1 calc PR A -1
H3Sc H 0.3911 1.1166 0.0694 0.075 Uiso 0.348(3) 1 calc PR A -1
C4S C 0.5580(7) 0.9644(6) -0.0253(6) 0.043(2) Uiso 0.348(3) 1 d P A -1
H4Sa H 0.5903 0.9157 0.0136 0.052 Uiso 0.348(3) 1 calc PR A -1
H4Sb H 0.6135 1.0078 -0.0163 0.052 Uiso 0.348(3) 1 calc PR A -1
C5S C 0.5200(7) 0.9419(6) -0.1272(6) 0.040(2) Uiso 0.348(3) 1 d P A -1
H5Sa H 0.5798 0.9197 -0.1486 0.060 Uiso 0.348(3) 1 calc PR A -1
H5Sb H 0.4909 0.9908 -0.1657 0.060 Uiso 0.348(3) 1 calc PR A -1
H5Sc H 0.4637 0.8999 -0.1360 0.060 Uiso 0.348(3) 1 calc PR A -1

loop_
_atom_site_aniso_label
_atom_site_aniso_U_11
_atom_site_aniso_U_22
_atom_site_aniso_U_33
_atom_site_aniso_U_23
_atom_site_aniso_U_13
_atom_site_aniso_U_12
Fe1 0.01536(17) 0.01826(18) 0.01685(17) -0.00127(13) 0.00040(12) 0.00019(13)
Cl1 0.0231(3) 0.0274(3) 0.0238(3) -0.0062(2) -0.0012(2) -0.0018(2)
N9 0.0170(9) 0.0230(9) 0.0218(9) -0.0033(7) 0.0046(7) -0.0004(7)
N11 0.0174(9) 0.0200(9) 0.0265(10) -0.0011(7) 0.0027(7) 0.0002(7)
N12 0.0181(9) 0.0198(9) 0.0305(10) -0.0011(8) 0.0055(8) 0.0007(8)
N21 0.0211(9) 0.0209(9) 0.0243(10) -0.0004(7) 0.0041(7) -0.0010(7)
N22 0.0203(9) 0.0196(9) 0.0285(10) -0.0001(8) 0.0047(8) 0.0002(8)
N31 0.0182(9) 0.0235(9) 0.0183(9) 0.0001(7) 0.0013(7) 0.0020(7)
N32 0.0187(9) 0.0263(10) 0.0195(9) -0.0013(7) 0.0023(7) 0.0035(8)
N41 0.0177(9) 0.0267(9) 0.0181(9) -0.0001(7) -0.0003(7) 0.0017(8)
N42 0.0183(9) 0.0301(10) 0.0183(9) 0.0017(7) 0.0015(7) 0.0017(8)
C1 0.0208(11) 0.0193(11) 0.0319(12) -0.0025(9) 0.0077(9) -0.0022(9)
C2 0.0182(11) 0.0236(11) 0.0284(12) -0.0044(9) 0.0093(9) -0.0011(9)
C3 0.0208(11) 0.0272(12) 0.0336(13) -0.0093(10) 0.0123(10) -0.0050(10)
C4 0.0205(11) 0.0396(14) 0.0311(13) -0.0164(10) 0.0095(10) -0.0100(10)
C5 0.0152(10) 0.0407(14) 0.0230(12) -0.0072(10) 0.0040(9) -0.0031(10)
C6 0.0149(10) 0.0312(12) 0.0232(11) -0.0062(9) 0.0076(8) 0.0003(9)
C7 0.0175(11) 0.0310(12) 0.0184(11) -0.0010(9) 0.0013(8) 0.0026(9)
C11 0.0204(11) 0.0264(11) 0.0222(11) -0.0010(9) 0.0060(9) -0.0033(9)
C12 0.0188(11) 0.0292(12) 0.0204(11) -0.0015(9) 0.0058(8) 0.0013(9)
C13 0.0230(11) 0.0226(11) 0.0221(11) 0.0003(9) 0.0051(9) 0.0055(9)
C14 0.0229(12) 0.0337(13) 0.0426(14) -0.0006(11) 0.0124(10) 0.0040(10)
C21 0.0315(13) 0.0297(12) 0.0271(12) -0.0045(10) 0.0095(10) -0.0060(10)
C22 0.0486(16) 0.0332(14) 0.0351(14) -0.0004(11) 0.0172(12) -0.0116(12)
C23 0.0306(13) 0.0249(12) 0.0342(13) 0.0044(10) 0.0057(10) -0.0044(10)
C24 0.128(3) 0.0481(19) 0.056(2) -0.0020(16) 0.055(2) -0.026(2)
C31 0.0235(11) 0.0218(11) 0.0203(11) -0.0016(8) 0.0053(9) -0.0012(9)
C32 0.0204(11) 0.0263(12) 0.0272(12) -0.0044(9) 0.0052(9) -0.0012(9)
C33 0.0159(10) 0.0262(11) 0.0259(11) -0.0002(9) 0.0018(9) 0.0033(9)
C34 0.0282(13) 0.0451(15) 0.0352(14) -0.0071(11) 0.0080(11) 0.0068(12)
C41 0.0216(11) 0.0245(11) 0.0270(12) -0.0009(9) 0.0050(9) -0.0006(9)
C42 0.0281(12) 0.0316(12) 0.0261(12) 0.0034(10) 0.0092(10) 0.0026(10)
C43 0.0293(12) 0.0343(13) 0.0193(11) 0.0051(9) 0.0048(9) 0.0039(10)
C44 0.0412(15) 0.0430(15) 0.0376(15) 0.0126(12) 0.0152(12) -0.0021(13)
Cl2 0.0311(3) 0.0231(3) 0.0241(3) -0.0011(2) 0.0080(2) 0.0007(2)
O1S 0.0363(10) 0.0419(10) 0.0266(9) -0.0031(7) 0.0127(8) -0.0043(8)
C1S 0.0357(14) 0.0449(16) 0.0394(15) -0.0077(12) 0.0132(12) -0.0049(12)

loop_
_atom_type_symbol
_atom_type_description
_atom_type_scat_dispersion_real
_atom_type_scat_dispersion_imag
_atom_type_scat_source
C C 0.0181 0.0091 'International Tables Vol C Tables 4.2.6.8 and 6.1.1.4'
H H 0.0000 0.0000 'International Tables Vol C Tables 4.2.6.8 and 6.1.1.4'
N N 0.0311 0.0180 'International Tables Vol C Tables 4.2.6.8 and 6.1.1.4'
O O 0.0492 0.0322 'International Tables Vol C Tables 4.2.6.8 and 6.1.1.4'
Cl Cl 0.3639 0.7018 'International Tables Vol C Tables 4.2.6.8 and 6.1.1.4'
Fe Fe -1.1336 3.1974 'International Tables Vol C Tables 4.2.6.8 and 6.1.1.4'

loop_
_geom_angle_atom_site_label_1
_geom_angle_atom_site_label_2
_geom_angle_atom_site_label_3
_geom_angle
N9 Fe1 Cl1 177.98(5)
N11 Fe1 Cl1 97.95(5)
N11 Fe1 N9 80.94(6)
N11 Fe1 N21 83.90(7)
N11 Fe1 N31 161.38(7)
N11 Fe1 N41 92.75(7)
N21 Fe1 Cl1 101.89(5)
N21 Fe1 N9 79.71(7)
N31 Fe1 Cl1 100.65(5)
N31 Fe1 N9 80.44(6)
N31 Fe1 N21 92.89(7)
N41 Fe1 Cl1 98.11(5)
N41 Fe1 N9 80.29(7)
N41 Fe1 N21 159.99(7)
N41 Fe1 N31 83.99(7)
C2 N9 Fe1 120.56(14)
C6 N9 Fe1 120.69(15)
C6 N9 C2 118.75(19)
N12 N11 Fe1 119.68(13)
C11 N11 Fe1 134.51(15)
C11 N11 N12 104.94(17)
N11 N12 C1 120.41(17)
C13 N12 N11 111.29(17)
C13 N12 C1 127.95(19)
N22 N21 Fe1 119.19(14)
C21 N21 Fe1 135.50(16)
C21 N21 N22 105.18(18)
N21 N22 C1 120.50(18)
C23 N22 N21 111.36(19)
C23 N22 C1 128.08(19)
N32 N31 Fe1 119.30(13)
C31 N31 Fe1 135.85(14)
C31 N31 N32 104.82(17)
N31 N32 C7 120.23(17)
C33 N32 N31 111.44(17)
C33 N32 C7 128.22(18)
N42 N41 Fe1 119.50(13)
C41 N41 Fe1 135.41(15)
C41 N41 N42 104.94(17)
N41 N42 C7 120.10(17)
C43 N42 N41 111.21(18)
C43 N42 C7 128.67(19)
N12 C1 N22 110.18(17)
N12 C1 H1 108.1
N12 C1 C2 111.48(18)
N22 C1 H1 108.1
N22 C1 C2 110.82(18)
C2 C1 H1 108.1
N9 C2 C1 116.75(18)
N9 C2 C3 122.5(2)
C3 C2 C1 120.8(2)
C2 C3 H3 120.9
C4 C3 C2 118.3(2)
C4 C3 H3 120.9
C3 C4 H4 120.2
C5 C4 C3 119.6(2)
C5 C4 H4 120.2
C4 C5 H5 120.7
C4 C5 C6 118.6(2)
C6 C5 H5 120.7
N9 C6 C5 122.3(2)
N9 C6 C7 116.47(18)
C5 C6 C7 121.2(2)
N32 C7 C6 111.24(18)
N32 C7 H7 107.8
N42 C7 N32 110.64(18)
N42 C7 C6 111.31(18)
N42 C7 H7 107.8
C6 C7 H7 107.8
N11 C11 H11 124.2
N11 C11 C12 111.52(19)
C12 C11 H11 124.2
C11 C12 C14 127.5(2)
C13 C12 C11 104.89(19)
C13 C12 C14 127.6(2)
N12 C13 C12 107.36(19)
N12 C13 H13 126.3
C12 C13 H13 126.3
C12 C14 H14a 109.5
C12 C14 H14b 109.5
C12 C14 H14c 109.5
H14a C14 H14b 109.5
H14a C14 H14c 109.5
H14b C14 H14c 109.5
N21 C21 H21 124.3
N21 C21 C22 111.3(2)
C22 C21 H21 124.3
C21 C22 C24 127.2(3)
C23 C22 C21 104.9(2)
C23 C22 C24 127.9(3)
N22 C23 C22 107.3(2)
N22 C23 H23 126.4
C22 C23 H23 126.4
C22 C24 H24a 109.5
C22 C24 H24b 109.5
C22 C24 H24c 109.5
H24a C24 H24b 109.5
H24a C24 H24c 109.5
H24b C24 H24c 109.5
N31 C31 H31 124.1
N31 C31 C32 111.74(19)
C32 C31 H31 124.1
C31 C32 C34 128.4(2)
C33 C32 C31 104.5(2)
C33 C32 C34 127.1(2)
N32 C33 C32 107.52(19)
N32 C33 H33 126.2
C32 C33 H33 126.2
C32 C34 H34a 109.5
C32 C34 H34b 109.5
C32 C34 H34c 109.5
H34a C34 H34b 109.5
H34a C34 H34c 109.5
H34b C34 H34c 109.5
N41 C41 H41 124.0
N41 C41 C42 112.1(2)
C42 C41 H41 124.0
C41 C42 C44 127.8(2)
C43 C42 C41 104.3(2)
C43 C42 C44 127.9(2)
N42 C43 C42 107.5(2)
N42 C43 H43 126.2
C42 C43 H43 126.2
C42 C44 H44a 109.5
C42 C44 H44b 109.5
C42 C44 H44c 109.5
H44a C44 H44b 109.5
H44a C44 H44c 109.5
H44b C44 H44c 109.5
C1S O1S H1S 111(2)
O1S C1S H1Sa 109.5
O1S C1S H1Sb 109.5
O1S C1S H1Sc 109.5
H1Sa C1S H1Sb 109.5
H1Sa C1S H1Sc 109.5
H1Sb C1S H1Sc 109.5
C4S O2S C2S 110.7(6)
O2S C2S H2Sa 109.9
O2S C2S H2Sb 109.9
O2S C2S C3S 109.1(6)
H2Sa C2S H2Sb 108.3
C3S C2S H2Sa 109.9
C3S C2S H2Sb 109.9
C2S C3S H3Sa 109.5
C2S C3S H3Sb 109.5
C2S C3S H3Sc 109.5
H3Sa C3S H3Sb 109.5
H3Sa C3S H3Sc 109.5
H3Sb C3S H3Sc 109.5
O2S C4S H4Sa 109.8
O2S C4S H4Sb 109.8
O2S C4S C5S 109.2(7)
H4Sa C4S H4Sb 108.3
C5S C4S H4Sa 109.8
C5S C4S H4Sb 109.8
C4S C5S H5Sa 109.5
C4S C5S H5Sb 109.5
C4S C5S H5Sc 109.5
H5Sa C5S H5Sb 109.5
H5Sa C5S H5Sc 109.5
H5Sb C5S H5Sc 109.5

loop_
_geom_bond_atom_site_label_1
_geom_bond_atom_site_label_2
_geom_bond_distance
Fe1 Cl1 2.3230(6)
Fe1 N9 2.2682(17)
Fe1 N11 2.1691(18)
Fe1 N21 2.1849(18)
Fe1 N31 2.1820(18)
Fe1 N41 2.1746(18)
N9 C2 1.342(3)
N9 C6 1.341(3)
N11 C11 1.334(3)
N12 N11 1.361(2)
N12 C1 1.452(3)
N12 C13 1.360(3)
N21 C21 1.328(3)
N22 N21 1.359(3)
N22 C1 1.455(3)
N22 C23 1.353(3)
N31 C31 1.332(3)
N32 N31 1.361(2)
N32 C7 1.456(3)
N32 C33 1.352(3)
N41 C41 1.326(3)
N42 N41 1.364(2)
N42 C7 1.453(3)
N42 C43 1.357(3)
C1 H1 1.0000
C2 C1 1.518(3)
C2 C3 1.391(3)
C3 H3 0.9500
C3 C4 1.386(3)
C4 H4 0.9500
C4 C5 1.384(3)
C5 H5 0.9500
C5 C6 1.389(3)
C6 C7 1.516(3)
C7 H7 1.0000
C11 H11 0.9500
C12 C11 1.403(3)
C12 C14 1.496(3)
C13 C12 1.371(3)
C13 H13 0.9500
C14 H14a 0.9800
C14 H14b 0.9800
C14 H14c 0.9800
C21 H21 0.9500
C22 C21 1.403(4)
C22 C24 1.499(4)
C23 C22 1.372(4)
C23 H23 0.9500
C24 H24a 0.9800
C24 H24b 0.9800
C24 H24c 0.9800
C31 H31 0.9500
C32 C31 1.402(3)
C32 C34 1.498(3)
C33 C32 1.376(3)
C33 H33 0.9500
C34 H34a 0.9800
C34 H34b 0.9800
C34 H34c 0.9800
C41 H41 0.9500
C42 C41 1.405(3)
C42 C44 1.501(3)
C43 C42 1.378(3)
C43 H43 0.9500
C44 H44a 0.9800
C44 H44b 0.9800
C44 H44c 0.9800
O1S H1S 0.85(3)
O1S C1S 1.413(3)
C1S H1Sa 0.9800
C1S H1Sb 0.9800
C1S H1Sc 0.9800
O2S C2S 1.429(10)
O2S C4S 1.419(12)
C2S H2Sa 0.9900
C2S H2Sb 0.9900
C2S C3S 1.437(12)
C3S H3Sa 0.9800
C3S H3Sb 0.9800
C3S H3Sc 0.9800
C4S H4Sa 0.9900
C4S H4Sb 0.9900
C4S C5S 1.456(12)
C5S H5Sa 0.9800
C5S H5Sb 0.9800
C5S H5Sc 0.9800

loop_
_geom_hbond_atom_site_label_D
_geom_hbond_atom_site_label_H
_geom_hbond_atom_site_label_A
_geom_hbond_distance_DH
_geom_hbond_distance_HA
_geom_hbond_distance_DA
_geom_hbond_angle_DHA
O1S H1S Cl2 0.85(3) 2.22(3) 3.0613(19) 170(3)

loop_
_geom_torsion_atom_site_label_1
_geom_torsion_atom_site_label_2
_geom_torsion_atom_site_label_3
_geom_torsion_atom_site_label_4
_geom_torsion
Fe1 N9 C2 C1 0.4(3)
Fe1 N9 C2 C3 -179.80(16)
Fe1 N9 C6 C5 -179.85(16)
Fe1 N9 C6 C7 0.1(2)
Fe1 N11 C11 C12 168.11(15)
Fe1 N21 C21 C22 -176.44(17)
Fe1 N31 C31 C32 178.77(16)
Fe1 N41 C41 C42 -175.66(16)
Cl1 Fe1 N9 C2 98.7(14)
Cl1 Fe1 N9 C6 -80.3(14)
Cl1 Fe1 N11 N12 138.16(14)
Cl1 Fe1 N11 C11 -29.4(2)
Cl1 Fe1 N21 N22 -132.35(14)
Cl1 Fe1 N21 C21 42.8(2)
Cl1 Fe1 N31 N32 133.79(14)
Cl1 Fe1 N31 C31 -44.1(2)
Cl1 Fe1 N41 N42 -136.33(15)
Cl1 Fe1 N41 C41 38.7(2)
N9 Fe1 N11 N12 -43.54(15)
N9 Fe1 N11 C11 148.9(2)
N9 Fe1 N21 N22 46.39(14)
N9 Fe1 N21 C21 -138.4(2)
N9 Fe1 N31 N32 -44.49(15)
N9 Fe1 N31 C31 137.7(2)
N9 Fe1 N41 N42 44.91(15)
N9 Fe1 N41 C41 -140.1(2)
N9 C2 C1 N12 -61.5(3)
N9 C2 C1 N22 61.6(2)
N9 C2 C3 C4 -0.4(3)
N9 C6 C7 N32 -62.1(2)
N9 C6 C7 N42 61.8(2)
N11 Fe1 N9 C2 41.78(16)
N11 Fe1 N9 C6 -137.26(16)
N11 Fe1 N21 N22 -35.48(15)
N11 Fe1 N21 C21 139.7(2)
N11 Fe1 N31 N32 -44.1(3)
N11 Fe1 N31 C31 138.1(2)
N11 Fe1 N41 N42 125.23(16)
N11 Fe1 N41 C41 -59.8(2)
N11 N12 C1 N22 -62.4(3)
N11 N12 C1 C2 61.0(3)
N11 N12 C13 C12 0.0(2)
N12 N11 C11 C12 -0.7(2)
N12 C13 C12 C11 -0.4(2)
N12 C13 C12 C14 178.4(2)
N21 Fe1 N9 C2 -43.61(16)
N21 Fe1 N9 C6 137.35(16)
N21 Fe1 N11 N12 36.96(15)
N21 Fe1 N11 C11 -130.6(2)
N21 Fe1 N31 N32 -123.54(15)
N21 Fe1 N31 C31 58.6(2)
N21 Fe1 N41 N42 45.5(3)
N21 Fe1 N41 C41 -139.5(2)
N21 N22 C1 N12 64.1(2)
N21 N22 C1 C2 -59.7(2)
N21 N22 C23 C22 1.1(3)
N22 N21 C21 C22 -0.8(3)
N22 C23 C22 C21 -1.5(3)
N22 C23 C22 C24 178.7(3)
N31 Fe1 N9 C2 -138.35(17)
N31 Fe1 N9 C6 42.61(16)
N31 Fe1 N11 N12 -43.9(3)
N31 Fe1 N11 C11 148.5(2)
N31 Fe1 N21 N22 126.12(15)
N31 Fe1 N21 C21 -58.7(2)
N31 Fe1 N41 N42 -36.38(15)
N31 Fe1 N41 C41 138.6(2)
N31 N32 C7 N42 -63.1(2)
N31 N32 C7 C6 61.2(2)
N31 N32 C33 C32 0.6(3)
N32 N31 C31 C32 0.7(2)
N32 C33 C32 C31 -0.1(2)
N32 C33 C32 C34 179.7(2)
N41 Fe1 N9 C2 136.18(17)
N41 Fe1 N9 C6 -42.87(16)
N41 Fe1 N11 N12 -123.25(15)
N41 Fe1 N11 C11 69.2(2)
N41 Fe1 N21 N22 45.8(3)
N41 Fe1 N21 C21 -139.1(2)
N41 Fe1 N31 N32 36.63(15)
N41 Fe1 N31 C31 -141.2(2)
N41 N42 C7 N32 63.4(2)
N41 N42 C7 C6 -60.8(2)
N41 N42 C43 C42 -0.5(3)
N42 N41 C41 C42 -0.2(3)
N42 C43 C42 C41 0.3(3)
N42 C43 C42 C44 -177.7(2)
C1 N12 N11 Fe1 3.4(3)
C1 N12 N11 C11 174.19(19)
C1 N12 C13 C12 -173.2(2)
C1 N22 N21 Fe1 -6.2(2)
C1 N22 N21 C21 177.28(19)
C1 N22 C23 C22 -176.1(2)
C1 C2 C3 C4 179.4(2)
C2 N9 C6 C5 1.1(3)
C2 N9 C6 C7 -178.93(18)
C2 C3 C4 C5 1.2(3)
C3 C2 C1 N12 118.7(2)
C3 C2 C1 N22 -118.2(2)
C3 C4 C5 C6 -0.9(3)
C4 C5 C6 N9 -0.3(3)
C4 C5 C6 C7 179.7(2)
C5 C6 C7 N32 117.9(2)
C5 C6 C7 N42 -118.2(2)
C6 N9 C2 C1 179.43(18)
C6 N9 C2 C3 -0.7(3)
C7 N32 N31 Fe1 4.1(2)
C7 N32 N31 C31 -177.41(19)
C7 N32 C33 C32 176.9(2)
C7 N42 N41 Fe1 -4.7(3)
C7 N42 N41 C41 178.96(19)
C7 N42 C43 C42 -178.9(2)
C13 N12 N11 Fe1 -170.41(14)
C13 N12 N11 C11 0.4(2)
C13 N12 C1 N22 110.2(2)
C13 N12 C1 C2 -126.3(2)
C13 C12 C11 N11 0.7(2)
C14 C12 C11 N11 -178.1(2)
C23 N22 N21 Fe1 176.30(14)
C23 N22 N21 C21 -0.2(2)
C23 N22 C1 N12 -118.9(2)
C23 N22 C1 C2 117.3(2)
C23 C22 C21 N21 1.5(3)
C24 C22 C21 N21 -178.7(3)
C33 N32 N31 Fe1 -179.26(14)
C33 N32 N31 C31 -0.8(2)
C33 N32 C7 N42 120.9(2)
C33 N32 C7 C6 -114.8(2)
C33 C32 C31 N31 -0.4(3)
C34 C32 C31 N31 179.8(2)
C43 N42 N41 Fe1 176.75(15)
C43 N42 N41 C41 0.4(2)
C43 N42 C7 N32 -118.3(2)
C43 N42 C7 C6 117.5(2)
C43 C42 C41 N41 -0.1(3)
C44 C42 C41 N41 177.9(2)
C2S O2S C4S C5S -167.8(7)
C4S O2S C2S C3S 169.0(7)
